data_4027271
loop_
_publ_author_name
'Daniel T. Hog'
'Peter Mayer'
'Dirk Trauner'

_publ_contact_author_address
;
Department Chemie
Ludwig-Maximilians Universit\"at
Butenandtstra\&se 5-13 (Haus F)
D-81377 M\"unchen
Bundesrepublik Deutschland
;
_publ_contact_author_email dirk.trauner@cup.uni-muenchen.de
_publ_contact_author_fax '+49 089-2180-77972'
_publ_contact_author_name 'Dirk Trauner'
_publ_section_title
;
 A Unified Approach to trans-Hydrindane Sesterterpenoids
;
_journal_name_full 'Journal of Organic Chemistry'
_journal_page_first 5838
_journal_page_last 5843
_journal_paper_doi 10.1021/jo300726z
_journal_volume 77
_journal_year 2012
_chemical_absolute_configuration syn
_chemical_formula_moiety 'C15 H24 O3'
_chemical_formula_sum 'C15 H24 O3'
_chemical_formula_weight 252.349
_space_group_IT_number 19
_symmetry_cell_setting orthorhombic
_symmetry_Int_Tables_number 19
_symmetry_space_group_name_Hall 'P 2ac 2ab'
_symmetry_space_group_name_H-M 'P 21 21 21'
_atom_sites_solution_hydrogens geom
_atom_sites_solution_primary direct
_atom_sites_solution_secondary difmap
_audit_author_name 'P. Mayer'
_audit_block_code C15H24O3_po029_trauner
_audit_creation_date
;
'Tue Feb 15 12:26:33 2011'
;
_audit_creation_method 'form98_non/compatible with shelxl97-2'
_audit_update_record 15-Feb-11
_cell_angle_alpha 90.00
_cell_angle_beta 90.00
_cell_angle_gamma 90.00
_cell_formula_units_Z 4
_cell_length_a 5.8846(4)
_cell_length_b 9.0415(5)
_cell_length_c 26.2051(14)
_cell_measurement_reflns_used 2057
_cell_measurement_temperature 173(2)
_cell_measurement_theta_max 28.8006
_cell_measurement_theta_min 4.2005
_cell_volume 1394.26(14)
_computing_cell_refinement
;
CrysAlisPro, Oxford Diffraction Ltd.,
Version 1.171.33.41 (release 06-05-2009 CrysAlis171 .NET)
(compiled May  6 2009,17:20:42)
;
_computing_data_collection
;
CrysAlisPro, Oxford Diffraction Ltd.,
Version 1.171.33.41 (release 06-05-2009 CrysAlis171 .NET)
(compiled May  6 2009,17:20:42)
;
_computing_data_reduction
;
CrysAlisPro, Oxford Diffraction Ltd.,
Version 1.171.33.41 (release 06-05-2009 CrysAlis171 .NET)
(compiled May  6 2009,17:20:42)
;
_computing_structure_refinement
;
Sheldrick, G. M. (2008).
<i>Acta Cryst.</i> A<b>64</b>, 112--122.
;
_computing_structure_solution
;
A. Altomare, M. C. Burla, M. Camalli, G. L. Cascarano, C. Giacovazzo, A.
Guagliardi, A. G. G. Moliterni, G. Polidori, R. Spagna: SIR97: a new tool for
crystal structure determination and refinement; J. Appl. Crystallogr. 1999,
32, 115-119.
;
_diffrn_ambient_temperature 173(2)
_diffrn_detector_area_resol_mean 15.9809
_diffrn_measured_fraction_theta_full 0.994
_diffrn_measured_fraction_theta_max 0.994
_diffrn_measurement_details
;
  1 omega  -60.00    3.00   1.0000   25.0000
omega____ theta____ kappa____ phi______ frames
    -      -20.2931  125.0000  -83.0000 63

  2 omega  -11.00   32.00   1.0000   25.0000
omega____ theta____ kappa____ phi______ frames
    -       21.2306  -30.0000   77.0000 43

  3 omega  -31.00   52.00   1.0000   25.0000
omega____ theta____ kappa____ phi______ frames
    -      -20.2931   38.0000   90.0000 83

  4 omega   41.00   88.00   1.0000   25.0000
omega____ theta____ kappa____ phi______ frames
    -       21.2306  179.0000  -30.0000 47

;
_diffrn_measurement_device 'CCD camera on \k-goniostat'
_diffrn_measurement_device_type 'Oxford XCalibur'
_diffrn_measurement_method '\w scans'
_diffrn_orient_matrix_UB_11 0.0913623881
_diffrn_orient_matrix_UB_12 -0.0422492793
_diffrn_orient_matrix_UB_13 -0.0098278356
_diffrn_orient_matrix_UB_21 -0.0629454206
_diffrn_orient_matrix_UB_22 -0.0656325016
_diffrn_orient_matrix_UB_23 0.0041280559
_diffrn_orient_matrix_UB_31 -0.0465502567
_diffrn_orient_matrix_UB_32 0.0059332166
_diffrn_orient_matrix_UB_33 -0.0248064506
_diffrn_radiation_collimation '0.5 mm collimator'
_diffrn_radiation_monochromator graphite
_diffrn_radiation_source 'fine-focus sealed tube'
_diffrn_radiation_type MoK\a
_diffrn_radiation_wavelength 0.71073
_diffrn_reflns_av_R_equivalents 0.0359
_diffrn_reflns_av_sigmaI/netI 0.0470
_diffrn_reflns_limit_h_max 6
_diffrn_reflns_limit_h_min -7
_diffrn_reflns_limit_k_max 11
_diffrn_reflns_limit_k_min -12
_diffrn_reflns_limit_l_max 19
_diffrn_reflns_limit_l_min -33
_diffrn_reflns_number 5778
_diffrn_reflns_theta_full 26.24
_diffrn_reflns_theta_max 26.24
_diffrn_reflns_theta_min 4.20
_diffrn_source_current 40_mA
_diffrn_source_power 2.00_kW
_diffrn_source_type 'Spellman generator'
_diffrn_source_voltage 50_kV
_exptl_absorpt_coefficient_mu 0.082
_exptl_absorpt_correction_T_max 1.00000
_exptl_absorpt_correction_T_min 0.98145
_exptl_absorpt_correction_type multi-scan
_exptl_absorpt_process_details
;
CrysAlisPro, Oxford Diffraction Ltd.,
Version 1.171.33.41 (release 06-05-2009 CrysAlis171 .NET)
(compiled May  6 2009,17:20:42)
empirical absorption correction using spherical harmonics,
 implemented in SCALE3 ABSPACK scaling algorithm.
;
_exptl_crystal_colour colourless
_exptl_crystal_density_diffrn 1.20219(12)
_exptl_crystal_description block
_exptl_crystal_F_000 552
_exptl_crystal_size_max 0.23
_exptl_crystal_size_mid 0.20
_exptl_crystal_size_min 0.11
_refine_diff_density_max 0.177
_refine_diff_density_min -0.124
_refine_diff_density_rms 0.031
_refine_ls_abs_structure_details 'Flack H D (1983), Acta Cryst. A39, 876-881'
_refine_ls_abs_structure_Flack 1.5(14)
_refine_ls_extinction_method none
_refine_ls_goodness_of_fit_ref 0.894
_refine_ls_hydrogen_treatment constr
_refine_ls_matrix_type full
_refine_ls_number_parameters 166
_refine_ls_number_reflns 1665
_refine_ls_number_restraints 0
_refine_ls_restrained_S_all 0.894
_refine_ls_R_factor_all 0.0552
_refine_ls_R_factor_gt 0.0361
_refine_ls_shift/su_max 0.000
_refine_ls_shift/su_mean 0.000
_refine_ls_structure_factor_coef Fsqd
_refine_ls_weighting_details 'calc w=1/[\s^2^(Fo^2^)+(0.0388P)^2^+0.0000P] where P=(Fo^2^+2Fc^2^)/3'
_refine_ls_weighting_scheme calc
_refine_ls_wR_factor_gt 0.0696
_refine_ls_wR_factor_ref 0.0738
_reflns_number_gt 1215
_reflns_number_total 1665
_reflns_threshold_expression >2sigma(I)
_cod_data_source_file jo300726z_si_001_7.cif
_cod_data_source_block po029
_cod_database_code 4027271

loop_
_symmetry_equiv_pos_as_xyz
'x, y, z'
'-x+1/2, -y, z+1/2'
'x+1/2, -y+1/2, -z'
'-x, y+1/2, -z+1/2'

loop_
_atom_site_label
_atom_site_type_symbol
_atom_site_fract_x
_atom_site_fract_y
_atom_site_fract_z
_atom_site_U_iso_or_equiv
_atom_site_adp_type
_atom_site_occupancy
_atom_site_symmetry_multiplicity
_atom_site_calc_flag
_atom_site_refinement_flags
O1 O 0.8391(3) 0.41091(17) 0.52880(5) 0.0485(5) Uani 1 1 d .
O2 O 0.9029(3) 0.23101(15) 0.76984(5) 0.0358(4) Uani 1 1 d .
O3 O 0.5850(3) 0.23326(16) 0.72020(5) 0.0355(4) Uani 1 1 d .
C1 C 0.8767(4) 0.3055(2) 0.55588(8) 0.0331(5) Uani 1 1 d .
C2 C 0.8681(4) 0.1449(2) 0.53958(7) 0.0362(6) Uani 1 1 d .
H2A H 0.9779 0.1262 0.5117 0.043 Uiso 1 1 calc R
H2B H 0.7139 0.1188 0.5274 0.043 Uiso 1 1 calc R
C3 C 0.9305(4) 0.0530(2) 0.58720(7) 0.0297(5) Uani 1 1 d .
H3 H 1.0999 0.0439 0.5881 0.036 Uiso 1 1 calc R
C4 C 0.8613(4) 0.1599(2) 0.62976(7) 0.0266(5) Uani 1 1 d .
H4 H 0.6916 0.1649 0.6289 0.032 Uiso 1 1 calc R
C5 C 0.9249(4) 0.1285(2) 0.68494(7) 0.0288(5) Uani 1 1 d .
H5A H 1.0923 0.1254 0.6886 0.035 Uiso 1 1 calc R
H5B H 0.8630 0.0314 0.6955 0.035 Uiso 1 1 calc R
C6 C 0.8270(4) 0.2504(2) 0.71848(7) 0.0289(5) Uani 1 1 d .
C7 C 0.8921(4) 0.4041(2) 0.70050(8) 0.0343(6) Uani 1 1 d .
H7A H 1.0569 0.4187 0.7063 0.041 Uiso 1 1 calc R
H7B H 0.8100 0.4780 0.7214 0.041 Uiso 1 1 calc R
C8 C 0.8397(4) 0.4324(2) 0.64427(7) 0.0331(6) Uani 1 1 d .
H8A H 0.6731 0.4335 0.6390 0.040 Uiso 1 1 calc R
H8B H 0.9006 0.5301 0.6341 0.040 Uiso 1 1 calc R
C9 C 0.9463(4) 0.3122(2) 0.61165(8) 0.0286(5) Uani 1 1 d .
C10 C 1.2072(4) 0.3263(3) 0.61061(9) 0.0392(6) Uani 1 1 d .
H10A H 1.2493 0.4259 0.5993 0.059 Uiso 1 1 calc R
H10B H 1.2703 0.2531 0.5869 0.059 Uiso 1 1 calc R
H10C H 1.2678 0.3088 0.6449 0.059 Uiso 1 1 calc R
C11 C 0.8321(4) -0.1037(2) 0.58920(8) 0.0329(5) Uani 1 1 d .
H11 H 0.8823 -0.1492 0.6221 0.040 Uiso 1 1 calc R
C12 C 0.5742(4) -0.1089(2) 0.58811(9) 0.0425(6) Uani 1 1 d .
H12A H 0.5194 -0.0689 0.5556 0.064 Uiso 1 1 calc R
H12B H 0.5134 -0.0496 0.6163 0.064 Uiso 1 1 calc R
H12C H 0.5232 -0.2116 0.5917 0.064 Uiso 1 1 calc R
C13 C 0.9312(5) -0.1971(3) 0.54601(9) 0.0516(7) Uani 1 1 d .
H13A H 0.8809 -0.1573 0.5131 0.077 Uiso 1 1 calc R
H13B H 0.8788 -0.2995 0.5495 0.077 Uiso 1 1 calc R
H13C H 1.0975 -0.1944 0.5477 0.077 Uiso 1 1 calc R
C14 C 0.5164(4) 0.2788(3) 0.76976(8) 0.0469(7) Uani 1 1 d .
H14A H 0.3731 0.2299 0.7801 0.056 Uiso 1 1 calc R
H14B H 0.4961 0.3874 0.7714 0.056 Uiso 1 1 calc R
C15 C 0.7114(4) 0.2294(3) 0.80246(9) 0.0549(7) Uani 1 1 d .
H15A H 0.7335 0.2978 0.8315 0.066 Uiso 1 1 calc R
H15B H 0.6842 0.1286 0.8159 0.066 Uiso 1 1 calc R

loop_
_atom_site_aniso_label
_atom_site_aniso_U_11
_atom_site_aniso_U_22
_atom_site_aniso_U_33
_atom_site_aniso_U_23
_atom_site_aniso_U_13
_atom_site_aniso_U_12
O1 0.0594(14) 0.0463(10) 0.0397(10) 0.0149(7) -0.0106(9) -0.0074(9)
O2 0.0365(9) 0.0457(9) 0.0251(8) -0.0024(6) -0.0007(7) 0.0037(9)
O3 0.0300(9) 0.0452(9) 0.0313(9) -0.0049(7) 0.0005(6) 0.0003(8)
C1 0.0247(13) 0.0427(13) 0.0318(12) 0.0072(10) 0.0011(10) -0.0056(11)
C2 0.0377(15) 0.0457(14) 0.0252(12) -0.0011(9) 0.0049(11) -0.0054(12)
C3 0.0246(12) 0.0376(12) 0.0271(11) -0.0043(9) 0.0009(10) -0.0002(11)
C4 0.0257(13) 0.0306(11) 0.0236(11) 0.0005(8) -0.0017(9) -0.0006(10)
C5 0.0327(13) 0.0272(11) 0.0266(12) 0.0002(8) -0.0012(10) 0.0013(11)
C6 0.0299(13) 0.0337(13) 0.0231(11) -0.0003(9) -0.0054(9) 0.0005(11)
C7 0.0362(15) 0.0301(12) 0.0367(13) -0.0052(9) -0.0027(11) 0.0001(12)
C8 0.0366(15) 0.0280(12) 0.0348(13) 0.0045(9) -0.0039(10) -0.0062(11)
C9 0.0264(12) 0.0316(12) 0.0277(12) 0.0038(9) -0.0024(10) -0.0031(10)
C10 0.0315(13) 0.0490(15) 0.0371(13) 0.0042(11) -0.0024(11) -0.0082(12)
C11 0.0369(14) 0.0345(12) 0.0274(12) -0.0050(9) -0.0020(10) 0.0016(11)
C12 0.0444(16) 0.0426(14) 0.0405(14) -0.0007(11) 0.0057(13) -0.0118(13)
C13 0.0482(16) 0.0489(15) 0.0578(16) -0.0247(12) 0.0070(13) -0.0039(15)
C14 0.0434(16) 0.0587(16) 0.0387(14) -0.0079(12) 0.0082(11) 0.0024(14)
C15 0.0480(16) 0.083(2) 0.0338(14) -0.0018(13) 0.0090(12) 0.0157(17)

loop_
_atom_type_symbol
_atom_type_description
_atom_type_scat_dispersion_real
_atom_type_scat_dispersion_imag
_atom_type_scat_source
C C 0.0033 0.0016 'International Tables Vol C Tables 4.2.6.8 and 6.1.1.4'
H H 0.0000 0.0000 'International Tables Vol C Tables 4.2.6.8 and 6.1.1.4'
O O 0.0106 0.0060 'International Tables Vol C Tables 4.2.6.8 and 6.1.1.4'

loop_
_geom_angle_atom_site_label_1
_geom_angle_atom_site_label_2
_geom_angle_atom_site_label_3
_geom_angle
C15 O2 C6 108.74(16)
C14 O3 C6 106.24(16)
O1 C1 C2 125.76(19)
O1 C1 C9 125.6(2)
C2 C1 C9 108.61(17)
C1 C2 C3 106.27(16)
C1 C2 H2A 110.5
C3 C2 H2A 110.5
C1 C2 H2B 110.5
C3 C2 H2B 110.5
H2A C2 H2B 108.7
C4 C3 C11 117.28(17)
C4 C3 C2 100.69(16)
C11 C3 C2 115.83(18)
C4 C3 H3 107.5
C11 C3 H3 107.5
C2 C3 H3 107.5
C5 C4 C3 120.61(17)
C5 C4 C9 112.33(17)
C3 C4 C9 104.70(15)
C5 C4 H4 106.1
C3 C4 H4 106.1
C9 C4 H4 106.1
C4 C5 C6 108.68(16)
C4 C5 H5A 110.0
C6 C5 H5A 110.0
C4 C5 H5B 110.0
C6 C5 H5B 110.0
H5A C5 H5B 108.3
O2 C6 O3 105.53(15)
O2 C6 C7 109.03(16)
O3 C6 C7 111.11(18)
O2 C6 C5 109.65(16)
O3 C6 C5 108.41(17)
C7 C6 C5 112.85(17)
C6 C7 C8 113.72(17)
C6 C7 H7A 108.8
C8 C7 H7A 108.8
C6 C7 H7B 108.8
C8 C7 H7B 108.8
H7A C7 H7B 107.7
C9 C8 C7 109.85(18)
C9 C8 H8A 109.7
C7 C8 H8A 109.7
C9 C8 H8B 109.7
C7 C8 H8B 109.7
H8A C8 H8B 108.2
C8 C9 C1 117.33(19)
C8 C9 C4 109.41(16)
C1 C9 C4 99.95(16)
C8 C9 C10 111.3(2)
C1 C9 C10 104.77(19)
C4 C9 C10 113.8(2)
C9 C10 H10A 109.5
C9 C10 H10B 109.5
H10A C10 H10B 109.5
C9 C10 H10C 109.5
H10A C10 H10C 109.5
H10B C10 H10C 109.5
C12 C11 C13 110.5(2)
C12 C11 C3 113.95(19)
C13 C11 C3 109.97(18)
C12 C11 H11 107.4
C13 C11 H11 107.4
C3 C11 H11 107.4
C11 C12 H12A 109.5
C11 C12 H12B 109.5
H12A C12 H12B 109.5
C11 C12 H12C 109.5
H12A C12 H12C 109.5
H12B C12 H12C 109.5
C11 C13 H13A 109.5
C11 C13 H13B 109.5
H13A C13 H13B 109.5
C11 C13 H13C 109.5
H13A C13 H13C 109.5
H13B C13 H13C 109.5
O3 C14 C15 102.63(19)
O3 C14 H14A 111.2
C15 C14 H14A 111.2
O3 C14 H14B 111.2
C15 C14 H14B 111.2
H14A C14 H14B 109.2
O2 C15 C14 105.13(17)
O2 C15 H15A 110.7
C14 C15 H15A 110.7
O2 C15 H15B 110.7
C14 C15 H15B 110.7
H15A C15 H15B 108.8

loop_
_geom_bond_atom_site_label_1
_geom_bond_atom_site_label_2
_geom_bond_distance
O1 C1 1.209(2)
O2 C15 1.415(3)
O2 C6 1.429(2)
O3 C14 1.421(2)
O3 C6 1.433(2)
C1 C2 1.514(3)
C1 C9 1.519(3)
C2 C3 1.544(3)
C2 H2A 0.9900
C2 H2B 0.9900
C3 C4 1.531(3)
C3 C11 1.531(3)
C3 H3 1.0000
C4 C5 1.520(3)
C4 C9 1.540(3)
C4 H4 1.0000
C5 C6 1.523(3)
C5 H5A 0.9900
C5 H5B 0.9900
C6 C7 1.517(3)
C7 C8 1.527(3)
C7 H7A 0.9900
C7 H7B 0.9900
C8 C9 1.518(3)
C8 H8A 0.9900
C8 H8B 0.9900
C9 C10 1.541(3)
C10 H10A 0.9800
C10 H10B 0.9800
C10 H10C 0.9800
C11 C12 1.519(3)
C11 C13 1.528(3)
C11 H11 1.0000
C12 H12A 0.9800
C12 H12B 0.9800
C12 H12C 0.9800
C13 H13A 0.9800
C13 H13B 0.9800
C13 H13C 0.9800
C14 C15 1.500(3)
C14 H14A 0.9900
C14 H14B 0.9900
C15 H15A 0.9900
C15 H15B 0.9900

loop_
_geom_torsion_atom_site_label_1
_geom_torsion_atom_site_label_2
_geom_torsion_atom_site_label_3
_geom_torsion_atom_site_label_4
_geom_torsion
O1 C1 C2 C3 179.5(2)
C9 C1 C2 C3 0.9(3)
C1 C2 C3 C4 25.2(2)
C1 C2 C3 C11 152.7(2)
C11 C3 C4 C5 63.1(3)
C2 C3 C4 C5 -170.3(2)
C11 C3 C4 C9 -169.16(19)
C2 C3 C4 C9 -42.6(2)
C3 C4 C5 C6 -178.13(18)
C9 C4 C5 C6 57.7(2)
C15 O2 C6 O3 -10.2(2)
C15 O2 C6 C7 109.2(2)
C15 O2 C6 C5 -126.8(2)
C14 O3 C6 O2 28.7(2)
C14 O3 C6 C7 -89.3(2)
C14 O3 C6 C5 146.11(17)
C4 C5 C6 O2 -174.47(17)
C4 C5 C6 O3 70.8(2)
C4 C5 C6 C7 -52.7(2)
O2 C6 C7 C8 174.47(19)
O3 C6 C7 C8 -69.6(2)
C5 C6 C7 C8 52.4(3)
C6 C7 C8 C9 -53.4(3)
C7 C8 C9 C1 168.98(19)
C7 C8 C9 C4 56.1(2)
C7 C8 C9 C10 -70.4(2)
O1 C1 C9 C8 37.0(3)
C2 C1 C9 C8 -144.4(2)
O1 C1 C9 C4 155.0(2)
C2 C1 C9 C4 -26.3(2)
O1 C1 C9 C10 -87.0(3)
C2 C1 C9 C10 91.6(2)
C5 C4 C9 C8 -60.8(2)
C3 C4 C9 C8 166.64(18)
C5 C4 C9 C1 175.46(18)
C3 C4 C9 C1 42.9(2)
C5 C4 C9 C10 64.4(2)
C3 C4 C9 C10 -68.2(2)
C4 C3 C11 C12 59.0(3)
C2 C3 C11 C12 -59.8(3)
C4 C3 C11 C13 -176.34(19)
C2 C3 C11 C13 64.9(3)
C6 O3 C14 C15 -34.6(2)
C6 O2 C15 C14 -10.9(3)
O3 C14 C15 O2 27.9(3)
